data_4339794
loop_
_publ_author_name
'Su, Weiping'
'Kobayashi, Junji'
'Ellern, Arkady'
'Kawashima, Takayuki'
'Verkade, John G.'

_publ_section_title
;
 Steric stabilization of a monomeric proalumatrane: experimental and
 theoretical studies.
;
_journal_issue 19
_journal_name_full 'Inorganic chemistry'
_journal_page_first 7953
_journal_page_last 7959
_journal_paper_doi 10.1021/ic7010327
_journal_volume 46
_journal_year 2007
_chemical_formula_moiety 'C36 H50 Al N O4, H2 O'
_chemical_formula_sum 'C36 H52 Al N O5'
_chemical_formula_weight 605.77
_chemical_name_systematic
; 
 ? 
;
_space_group_IT_number 14
_symmetry_cell_setting monoclinic
_symmetry_space_group_name_Hall '-P 2ybc'
_symmetry_space_group_name_H-M 'P 1 21/c 1'
_atom_sites_solution_hydrogens geom
_atom_sites_solution_primary direct
_atom_sites_solution_secondary difmap
_audit_creation_method SHELXL-97
_cell_angle_alpha 90.00
_cell_angle_beta 90.944(5)
_cell_angle_gamma 90.00
_cell_formula_units_Z 4
_cell_length_a 13.702(4)
_cell_length_b 11.208(3)
_cell_length_c 23.007(7)
_cell_measurement_reflns_used 877
_cell_measurement_temperature 173(2)
_cell_measurement_theta_max 22.72
_cell_measurement_theta_min 2.35
_cell_volume 3532.8(18)
_computing_cell_refinement 'Bruker SMART'
_computing_data_collection 'Bruker SMART'
_computing_data_reduction 'Bruker SAINT'
_computing_molecular_graphics 'Bruker SHELXTL'
_computing_publication_material 'Bruker SHELXTL'
_computing_structure_refinement 'SHELXL-97 (Sheldrick, 1997)'
_computing_structure_solution 'SHELXS-97 (Sheldrick, 1990)'
_diffrn_ambient_temperature 173(2)
_diffrn_measured_fraction_theta_full 1.000
_diffrn_measured_fraction_theta_max 1.000
_diffrn_measurement_device_type 'CCD area detector'
_diffrn_measurement_method 'phi and omega scans'
_diffrn_radiation_monochromator graphite
_diffrn_radiation_source 'fine-focus sealed tube'
_diffrn_radiation_type MoK\a
_diffrn_radiation_wavelength 0.71073
_diffrn_reflns_av_R_equivalents 0.0609
_diffrn_reflns_av_sigmaI/netI 0.0445
_diffrn_reflns_limit_h_max 14
_diffrn_reflns_limit_h_min -14
_diffrn_reflns_limit_k_max 11
_diffrn_reflns_limit_k_min -11
_diffrn_reflns_limit_l_max 24
_diffrn_reflns_limit_l_min -24
_diffrn_reflns_number 19262
_diffrn_reflns_theta_full 21.94
_diffrn_reflns_theta_max 21.94
_diffrn_reflns_theta_min 2.02
_exptl_absorpt_coefficient_mu 0.097
_exptl_absorpt_correction_T_max 1
_exptl_absorpt_correction_T_min 0.75
_exptl_absorpt_correction_type multi-scan
_exptl_absorpt_process_details 'Bruker SADABS'
_exptl_crystal_colour colorless
_exptl_crystal_density_diffrn 1.139
_exptl_crystal_density_method 'not measured'
_exptl_crystal_description plate
_exptl_crystal_F_000 1312
_exptl_crystal_size_max 0.30
_exptl_crystal_size_mid 0.30
_exptl_crystal_size_min 0.15
_refine_diff_density_max 0.209
_refine_diff_density_min -0.283
_refine_diff_density_rms 0.037
_refine_ls_extinction_method none
_refine_ls_goodness_of_fit_ref 1.063
_refine_ls_hydrogen_treatment constr
_refine_ls_matrix_type full
_refine_ls_number_parameters 412
_refine_ls_number_reflns 4305
_refine_ls_number_restraints 3
_refine_ls_restrained_S_all 1.063
_refine_ls_R_factor_all 0.0718
_refine_ls_R_factor_gt 0.0456
_refine_ls_shift/su_max 0.001
_refine_ls_shift/su_mean 0.000
_refine_ls_structure_factor_coef Fsqd
_refine_ls_weighting_details 'calc w=1/[\s^2^(Fo^2^)+(0.0527P)^2^+1.7848P] where P=(Fo^2^+2Fc^2^)/3'
_refine_ls_weighting_scheme calc
_refine_ls_wR_factor_gt 0.1136
_refine_ls_wR_factor_ref 0.1263
_reflns_number_gt 3111
_reflns_number_total 4305
_reflns_threshold_expression >2sigma(I)
_cod_data_source_file ic7010327-file004.cif
_cod_data_source_block ver75
_cod_depositor_comments
;
The following automatic conversions were performed:

'_symmetry_cell_setting' value 'Monoclinic' changed to 'monoclinic'
according to
/usr/data/users/saulius/automatic-downloads/retrospective/ACS/lib/dictionaries/cif_core.dic
dictionary named 'cif_core.dic' version 2.4.2 from 2011-04-26.

Automatic conversion script
Id: cif_fix_values 2281 2013-09-26 08:29:07Z andrius 
;
_cod_original_cell_volume 3532.7(17)
_cod_original_sg_symbol_H-M P2(1)/c
_cod_database_code 4339794

loop_
_symmetry_equiv_pos_as_xyz
'x, y, z'
'-x, y+1/2, -z+1/2'
'-x, -y, -z'
'x, -y-1/2, z-1/2'

loop_
_atom_site_label
_atom_site_type_symbol
_atom_site_fract_x
_atom_site_fract_y
_atom_site_fract_z
_atom_site_U_iso_or_equiv
_atom_site_adp_type
_atom_site_occupancy
_atom_site_symmetry_multiplicity
_atom_site_calc_flag
_atom_site_refinement_flags
Al1 Al 0.66827(6) 0.42046(8) 0.18625(4) 0.0394(3) Uani 1 1 d .
C1 C 0.7983(2) 0.5460(3) 0.26438(14) 0.0415(8) Uani 1 1 d .
C2 C 0.8143(2) 0.5710(3) 0.32327(14) 0.0456(8) Uani 1 1 d .
C3 C 0.7754(3) 0.4890(3) 0.37114(15) 0.0591(10) Uani 1 1 d .
C4 C 0.6631(3) 0.4853(3) 0.36940(16) 0.0725(11) Uani 1 1 d .
H4A H 0.6379 0.5611 0.3814 0.109 Uiso 1 1 calc R
H4B H 0.6407 0.4241 0.3952 0.109 Uiso 1 1 calc R
H4C H 0.6408 0.4683 0.3305 0.109 Uiso 1 1 calc R
C5 C 0.8171(3) 0.3622(3) 0.36287(17) 0.0807(12) Uani 1 1 d .
H5A H 0.7948 0.3308 0.3262 0.121 Uiso 1 1 calc R
H5B H 0.7952 0.3115 0.3937 0.121 Uiso 1 1 calc R
H5C H 0.8871 0.3655 0.3636 0.121 Uiso 1 1 calc R
C6 C 0.8068(3) 0.5316(4) 0.43190(16) 0.0909(14) Uani 1 1 d .
H6A H 0.8767 0.5371 0.4341 0.136 Uiso 1 1 calc R
H6B H 0.7846 0.4759 0.4604 0.136 Uiso 1 1 calc R
H6C H 0.7789 0.6086 0.4392 0.136 Uiso 1 1 calc R
C7 C 0.8724(2) 0.6703(3) 0.33610(15) 0.0501(9) Uani 1 1 d .
H7 H 0.8835 0.6894 0.3750 0.060 Uiso 1 1 calc R
C8 C 0.9144(2) 0.7420(3) 0.29436(15) 0.0474(8) Uani 1 1 d .
C9 C 0.9755(2) 0.8497(3) 0.31099(16) 0.0638(10) Uani 1 1 d .
H9A H 0.9361 0.9204 0.3082 0.096 Uiso 1 1 calc R
H9B H 1.0295 0.8563 0.2852 0.096 Uiso 1 1 calc R
H9C H 0.9995 0.8407 0.3502 0.096 Uiso 1 1 calc R
C10 C 0.9010(2) 0.7096(3) 0.23714(15) 0.0439(8) Uani 1 1 d .
H10 H 0.9310 0.7542 0.2084 0.053 Uiso 1 1 calc R
C11 C 0.8441(2) 0.6123(3) 0.22116(13) 0.0395(8) Uani 1 1 d .
C12 C 0.8385(2) 0.5713(3) 0.15927(13) 0.0435(8) Uani 1 1 d .
H12A H 0.8690 0.6311 0.1351 0.052 Uiso 1 1 calc R
H12B H 0.8759 0.4983 0.1558 0.052 Uiso 1 1 calc R
C13 C 0.7773(2) 0.2944(2) 0.10202(13) 0.0375(7) Uani 1 1 d .
C14 C 0.8277(2) 0.1861(3) 0.09520(13) 0.0409(8) Uani 1 1 d .
C15 C 0.8061(2) 0.0761(3) 0.13262(14) 0.0476(8) Uani 1 1 d .
C16 C 0.6984(2) 0.0386(3) 0.12520(17) 0.0682(11) Uani 1 1 d .
H16A H 0.6569 0.1039 0.1356 0.102 Uiso 1 1 calc R
H16B H 0.6855 -0.0284 0.1499 0.102 Uiso 1 1 calc R
H16C H 0.6857 0.0168 0.0854 0.102 Uiso 1 1 calc R
C17 C 0.8292(3) 0.1039(3) 0.19619(15) 0.0650(10) Uani 1 1 d .
H17A H 0.8973 0.1227 0.2006 0.097 Uiso 1 1 calc R
H17B H 0.8141 0.0358 0.2196 0.097 Uiso 1 1 calc R
H17C H 0.7909 0.1709 0.2083 0.097 Uiso 1 1 calc R
C18 C 0.8680(3) -0.0315(3) 0.11542(18) 0.0757(12) Uani 1 1 d .
H18A H 0.8548 -0.0513 0.0755 0.114 Uiso 1 1 calc R
H18B H 0.8521 -0.0984 0.1396 0.114 Uiso 1 1 calc R
H18C H 0.9359 -0.0124 0.1204 0.114 Uiso 1 1 calc R
C19 C 0.9008(2) 0.1848(3) 0.05392(14) 0.0478(8) Uani 1 1 d .
H19 H 0.9345 0.1138 0.0484 0.057 Uiso 1 1 calc R
C20 C 0.9263(2) 0.2823(3) 0.02058(14) 0.0480(8) Uani 1 1 d .
C21 C 1.0080(3) 0.2754(3) -0.02247(16) 0.0732(11) Uani 1 1 d .
H21A H 0.9970 0.3330 -0.0528 0.110 Uiso 1 1 calc R
H21B H 1.0099 0.1968 -0.0390 0.110 Uiso 1 1 calc R
H21C H 1.0690 0.2920 -0.0030 0.110 Uiso 1 1 calc R
C22 C 0.8752(2) 0.3870(3) 0.02858(13) 0.0453(8) Uani 1 1 d .
H22 H 0.8910 0.4540 0.0068 0.054 Uiso 1 1 calc R
C23 C 0.8005(2) 0.3939(2) 0.06858(13) 0.0383(7) Uani 1 1 d .
C24 C 0.7429(2) 0.5068(3) 0.07517(13) 0.0432(8) Uani 1 1 d .
H24A H 0.7722 0.5687 0.0517 0.052 Uiso 1 1 calc R
H24B H 0.6771 0.4936 0.0604 0.052 Uiso 1 1 calc R
C25 C 0.5202(2) 0.5646(3) 0.13206(14) 0.0446(8) Uani 1 1 d .
C26 C 0.4244(2) 0.5535(3) 0.10895(14) 0.0475(8) Uani 1 1 d .
C27 C 0.3552(2) 0.4558(3) 0.12825(15) 0.0567(9) Uani 1 1 d .
C28 C 0.3954(3) 0.3351(3) 0.11022(19) 0.0828(13) Uani 1 1 d .
H28A H 0.3984 0.3313 0.0686 0.124 Uiso 1 1 calc R
H28B H 0.3535 0.2730 0.1240 0.124 Uiso 1 1 calc R
H28C H 0.4597 0.3249 0.1267 0.124 Uiso 1 1 calc R
C29 C 0.3407(3) 0.4578(4) 0.19356(17) 0.0934(14) Uani 1 1 d .
H29A H 0.4023 0.4449 0.2131 0.140 Uiso 1 1 calc R
H29B H 0.2959 0.3960 0.2041 0.140 Uiso 1 1 calc R
H29C H 0.3149 0.5339 0.2048 0.140 Uiso 1 1 calc R
C30 C 0.2531(3) 0.4674(4) 0.0990(2) 0.0983(15) Uani 1 1 d .
H30A H 0.2247 0.5427 0.1093 0.148 Uiso 1 1 calc R
H30B H 0.2119 0.4038 0.1121 0.148 Uiso 1 1 calc R
H30C H 0.2592 0.4630 0.0576 0.148 Uiso 1 1 calc R
C31 C 0.3976(2) 0.6350(3) 0.06570(15) 0.0540(9) Uani 1 1 d .
H31 H 0.3348 0.6295 0.0500 0.065 Uiso 1 1 calc R
C32 C 0.4577(2) 0.7232(3) 0.04461(14) 0.0531(9) Uani 1 1 d .
C33 C 0.4242(3) 0.8055(3) -0.00351(16) 0.0708(11) Uani 1 1 d .
H33A H 0.4262 0.7640 -0.0400 0.106 Uiso 1 1 calc R
H33B H 0.4664 0.8737 -0.0048 0.106 Uiso 1 1 calc R
H33C H 0.3586 0.8311 0.0036 0.106 Uiso 1 1 calc R
C34 C 0.5509(2) 0.7318(3) 0.06881(14) 0.0517(9) Uani 1 1 d .
H34 H 0.5932 0.7905 0.0557 0.062 Uiso 1 1 calc R
C35 C 0.5820(2) 0.6544(3) 0.11223(14) 0.0432(8) Uani 1 1 d .
C36 C 0.6827(2) 0.6645(2) 0.13806(14) 0.0462(8) Uani 1 1 d .
H36A H 0.7187 0.7245 0.1169 0.055 Uiso 1 1 calc R
H36B H 0.6781 0.6910 0.1781 0.055 Uiso 1 1 calc R
N1 N 0.73790(16) 0.54923(19) 0.13660(10) 0.0372(6) Uani 1 1 d .
O1 O 0.73918(14) 0.45361(17) 0.24783(8) 0.0480(6) Uani 1 1 d .
O2 O 0.70471(14) 0.30430(16) 0.14110(9) 0.0445(5) Uani 1 1 d .
O3 O 0.55369(14) 0.48937(18) 0.17459(9) 0.0488(6) Uani 1 1 d .
O4 O 0.60540(17) 0.3059(2) 0.23734(12) 0.0632(7) Uani 1 1 d .
H41 H 0.559(3) 0.233(3) 0.2247(16) 0.076 Uiso 1 1 d .
H42 H 0.566(3) 0.282(4) 0.2619(16) 0.076 Uiso 1 1 d .
O5 O 0.4770(4) 0.1426(4) 0.22840(18) 0.179(2) Uani 1 1 d D
H51 H 0.468(5) 0.099(5) 0.2572(17) 0.214 Uiso 1 1 d D
H52 H 0.438(4) 0.118(6) 0.2034(19) 0.214 Uiso 1 1 d D

loop_
_atom_site_aniso_label
_atom_site_aniso_U_11
_atom_site_aniso_U_22
_atom_site_aniso_U_33
_atom_site_aniso_U_23
_atom_site_aniso_U_13
_atom_site_aniso_U_12
Al1 0.0339(5) 0.0324(5) 0.0520(6) 0.0021(4) 0.0001(4) -0.0019(4)
C1 0.0386(18) 0.0321(18) 0.054(2) 0.0051(16) -0.0075(16) -0.0029(15)
C2 0.0445(19) 0.0421(19) 0.050(2) 0.0054(16) -0.0054(16) -0.0031(16)
C3 0.066(2) 0.059(2) 0.052(2) 0.0117(18) -0.0076(18) -0.0150(19)
C4 0.076(3) 0.074(3) 0.068(3) 0.013(2) 0.010(2) -0.020(2)
C5 0.093(3) 0.060(3) 0.089(3) 0.030(2) -0.010(2) -0.003(2)
C6 0.118(4) 0.099(3) 0.056(3) 0.017(2) -0.012(2) -0.038(3)
C7 0.052(2) 0.049(2) 0.049(2) -0.0002(17) -0.0098(17) -0.0038(17)
C8 0.0392(19) 0.0404(19) 0.062(2) 0.0014(18) -0.0117(17) -0.0050(15)
C9 0.062(2) 0.050(2) 0.079(3) -0.0007(19) -0.0117(19) -0.0157(18)
C10 0.0359(18) 0.0393(19) 0.056(2) 0.0084(17) -0.0058(15) -0.0048(15)
C11 0.0342(17) 0.0352(17) 0.049(2) 0.0051(16) -0.0061(15) 0.0002(14)
C12 0.0333(18) 0.0387(18) 0.058(2) 0.0066(16) -0.0018(15) -0.0016(14)
C13 0.0365(17) 0.0322(18) 0.0438(19) -0.0010(15) -0.0005(15) -0.0041(14)
C14 0.0401(18) 0.0351(18) 0.047(2) -0.0017(15) -0.0043(16) -0.0041(15)
C15 0.050(2) 0.0343(18) 0.058(2) 0.0039(16) 0.0010(16) 0.0032(15)
C16 0.062(2) 0.038(2) 0.104(3) 0.008(2) -0.005(2) -0.0098(17)
C17 0.069(2) 0.061(2) 0.065(3) 0.019(2) -0.0023(19) -0.0011(19)
C18 0.090(3) 0.041(2) 0.097(3) 0.013(2) 0.017(2) 0.017(2)
C19 0.050(2) 0.0383(19) 0.056(2) -0.0058(17) 0.0012(17) 0.0038(16)
C20 0.049(2) 0.047(2) 0.049(2) -0.0065(17) 0.0066(16) -0.0033(17)
C21 0.075(3) 0.068(3) 0.078(3) -0.009(2) 0.030(2) -0.001(2)
C22 0.050(2) 0.0392(19) 0.046(2) 0.0034(16) -0.0004(16) -0.0071(16)
C23 0.0380(18) 0.0324(17) 0.0445(19) 0.0004(15) -0.0033(15) -0.0023(14)
C24 0.0445(19) 0.0377(18) 0.047(2) 0.0079(15) -0.0053(15) -0.0008(15)
C25 0.040(2) 0.0421(19) 0.052(2) -0.0033(17) 0.0011(16) 0.0095(16)
C26 0.0353(19) 0.052(2) 0.056(2) -0.0100(18) 0.0018(16) 0.0083(16)
C27 0.039(2) 0.065(2) 0.066(2) -0.0071(19) 0.0028(17) -0.0021(17)
C28 0.075(3) 0.066(3) 0.107(3) -0.012(2) 0.006(2) -0.011(2)
C29 0.066(3) 0.133(4) 0.082(3) -0.012(3) 0.024(2) -0.017(3)
C30 0.044(2) 0.120(4) 0.130(4) 0.024(3) -0.015(2) -0.015(2)
C31 0.0392(19) 0.059(2) 0.063(2) -0.013(2) -0.0069(17) 0.0158(18)
C32 0.052(2) 0.050(2) 0.058(2) -0.0028(18) -0.0083(18) 0.0189(18)
C33 0.068(3) 0.076(3) 0.068(3) 0.005(2) -0.011(2) 0.023(2)
C34 0.052(2) 0.0393(19) 0.064(2) -0.0005(17) -0.0048(18) 0.0103(16)
C35 0.0415(19) 0.0326(18) 0.055(2) -0.0003(16) -0.0059(16) 0.0068(15)
C36 0.045(2) 0.0306(17) 0.063(2) 0.0022(15) -0.0066(16) 0.0015(14)
N1 0.0330(14) 0.0303(14) 0.0480(16) 0.0009(12) -0.0045(11) 0.0014(11)
O1 0.0518(13) 0.0389(12) 0.0529(14) 0.0082(10) -0.0075(10) -0.0145(10)
O2 0.0431(12) 0.0314(11) 0.0592(14) -0.0005(10) 0.0091(11) -0.0046(9)
O3 0.0356(12) 0.0480(13) 0.0629(14) 0.0105(11) 0.0015(10) 0.0049(10)
O4 0.0550(16) 0.0563(16) 0.0787(19) 0.0129(13) 0.0127(13) -0.0149(12)
O5 0.210(4) 0.200(4) 0.123(3) 0.075(3) -0.071(3) -0.139(4)

loop_
_atom_type_symbol
_atom_type_description
_atom_type_scat_dispersion_real
_atom_type_scat_dispersion_imag
_atom_type_scat_source
C C 0.0033 0.0016 'International Tables Vol C Tables 4.2.6.8 and 6.1.1.4'
H H 0.0000 0.0000 'International Tables Vol C Tables 4.2.6.8 and 6.1.1.4'
N N 0.0061 0.0033 'International Tables Vol C Tables 4.2.6.8 and 6.1.1.4'
O O 0.0106 0.0060 'International Tables Vol C Tables 4.2.6.8 and 6.1.1.4'
Al Al 0.0645 0.0514 'International Tables Vol C Tables 4.2.6.8 and 6.1.1.4'

loop_
_geom_angle_atom_site_label_1
_geom_angle_atom_site_label_2
_geom_angle_atom_site_label_3
_geom_angle
O2 Al1 O1 118.80(11)
O2 Al1 O3 119.91(11)
O1 Al1 O3 120.79(11)
O2 Al1 O4 90.06(11)
O1 Al1 O4 84.05(11)
O3 Al1 O4 88.81(10)
O2 Al1 N1 93.01(10)
O1 Al1 N1 92.51(10)
O3 Al1 N1 91.59(10)
O4 Al1 N1 176.21(12)
O1 C1 C2 120.4(3)
O1 C1 C11 118.4(3)
C2 C1 C11 121.2(3)
C1 C2 C7 116.4(3)
C1 C2 C3 121.6(3)
C7 C2 C3 121.9(3)
C6 C3 C2 111.8(3)
C6 C3 C4 107.3(3)
C2 C3 C4 110.9(3)
C6 C3 C5 107.5(3)
C2 C3 C5 109.2(3)
C4 C3 C5 110.1(3)
C3 C4 H4A 109.5
C3 C4 H4B 109.5
H4A C4 H4B 109.5
C3 C4 H4C 109.5
H4A C4 H4C 109.5
H4B C4 H4C 109.5
C3 C5 H5A 109.5
C3 C5 H5B 109.5
H5A C5 H5B 109.5
C3 C5 H5C 109.5
H5A C5 H5C 109.5
H5B C5 H5C 109.5
C3 C6 H6A 109.5
C3 C6 H6B 109.5
H6A C6 H6B 109.5
C3 C6 H6C 109.5
H6A C6 H6C 109.5
H6B C6 H6C 109.5
C8 C7 C2 123.9(3)
C8 C7 H7 118.0
C2 C7 H7 118.0
C10 C8 C7 117.4(3)
C10 C8 C9 121.1(3)
C7 C8 C9 121.5(3)
C8 C9 H9A 109.5
C8 C9 H9B 109.5
H9A C9 H9B 109.5
C8 C9 H9C 109.5
H9A C9 H9C 109.5
H9B C9 H9C 109.5
C8 C10 C11 121.8(3)
C8 C10 H10 119.1
C11 C10 H10 119.1
C10 C11 C1 119.1(3)
C10 C11 C12 120.9(3)
C1 C11 C12 119.8(3)
N1 C12 C11 114.7(2)
N1 C12 H12A 108.6
C11 C12 H12A 108.6
N1 C12 H12B 108.6
C11 C12 H12B 108.6
H12A C12 H12B 107.6
O2 C13 C23 118.5(2)
O2 C13 C14 120.8(3)
C23 C13 C14 120.7(3)
C19 C14 C13 116.5(3)
C19 C14 C15 121.4(3)
C13 C14 C15 122.0(3)
C17 C15 C18 107.6(3)
C17 C15 C14 109.6(2)
C18 C15 C14 112.0(3)
C17 C15 C16 110.2(3)
C18 C15 C16 106.9(3)
C14 C15 C16 110.5(3)
C15 C16 H16A 109.5
C15 C16 H16B 109.5
H16A C16 H16B 109.5
C15 C16 H16C 109.5
H16A C16 H16C 109.5
H16B C16 H16C 109.5
C15 C17 H17A 109.5
C15 C17 H17B 109.5
H17A C17 H17B 109.5
C15 C17 H17C 109.5
H17A C17 H17C 109.5
H17B C17 H17C 109.5
C15 C18 H18A 109.5
C15 C18 H18B 109.5
H18A C18 H18B 109.5
C15 C18 H18C 109.5
H18A C18 H18C 109.5
H18B C18 H18C 109.5
C20 C19 C14 124.2(3)
C20 C19 H19 117.9
C14 C19 H19 117.9
C22 C20 C19 117.6(3)
C22 C20 C21 121.0(3)
C19 C20 C21 121.4(3)
C20 C21 H21A 109.5
C20 C21 H21B 109.5
H21A C21 H21B 109.5
C20 C21 H21C 109.5
H21A C21 H21C 109.5
H21B C21 H21C 109.5
C20 C22 C23 121.1(3)
C20 C22 H22 119.4
C23 C22 H22 119.4
C22 C23 C13 119.9(3)
C22 C23 C24 120.6(3)
C13 C23 C24 119.5(3)
N1 C24 C23 113.4(2)
N1 C24 H24A 108.9
C23 C24 H24A 108.9
N1 C24 H24B 108.9
C23 C24 H24B 108.9
H24A C24 H24B 107.7
O3 C25 C35 118.7(3)
O3 C25 C26 121.0(3)
C35 C25 C26 120.3(3)
C31 C26 C25 116.3(3)
C31 C26 C27 121.4(3)
C25 C26 C27 122.3(3)
C29 C27 C26 111.7(3)
C29 C27 C28 109.7(3)
C26 C27 C28 109.3(3)
C29 C27 C30 107.3(3)
C26 C27 C30 112.1(3)
C28 C27 C30 106.6(3)
C27 C28 H28A 109.5
C27 C28 H28B 109.5
H28A C28 H28B 109.5
C27 C28 H28C 109.5
H28A C28 H28C 109.5
H28B C28 H28C 109.5
C27 C29 H29A 109.5
C27 C29 H29B 109.5
H29A C29 H29B 109.5
C27 C29 H29C 109.5
H29A C29 H29C 109.5
H29B C29 H29C 109.5
C27 C30 H30A 109.5
C27 C30 H30B 109.5
H30A C30 H30B 109.5
C27 C30 H30C 109.5
H30A C30 H30C 109.5
H30B C30 H30C 109.5
C32 C31 C26 124.6(3)
C32 C31 H31 117.7
C26 C31 H31 117.7
C31 C32 C34 117.4(3)
C31 C32 C33 121.4(3)
C34 C32 C33 121.3(3)
C32 C33 H33A 109.5
C32 C33 H33B 109.5
H33A C33 H33B 109.5
C32 C33 H33C 109.5
H33A C33 H33C 109.5
H33B C33 H33C 109.5
C35 C34 C32 121.0(3)
C35 C34 H34 119.5
C32 C34 H34 119.5
C34 C35 C25 120.4(3)
C34 C35 C36 120.6(3)
C25 C35 C36 119.0(3)
N1 C36 C35 112.8(2)
N1 C36 H36A 109.0
C35 C36 H36A 109.0
N1 C36 H36B 109.0
C35 C36 H36B 109.0
H36A C36 H36B 107.8
C12 N1 C24 109.2(2)
C12 N1 C36 108.3(2)
C24 N1 C36 109.1(2)
C12 N1 Al1 110.70(17)
C24 N1 Al1 109.08(17)
C36 N1 Al1 110.47(17)
C1 O1 Al1 135.07(19)
C13 O2 Al1 132.55(18)
C25 O3 Al1 131.80(19)
Al1 O4 H41 127(2)
Al1 O4 H42 157(3)
H41 O4 H42 63(3)
H41 O5 H51 124(5)
H41 O5 H52 131(5)
H51 O5 H52 105(3)

loop_
_geom_bond_atom_site_label_1
_geom_bond_atom_site_label_2
_geom_bond_distance
Al1 O2 1.744(2)
Al1 O1 1.745(2)
Al1 O3 1.766(2)
Al1 O4 1.951(2)
Al1 N1 2.082(2)
C1 O1 1.365(3)
C1 C2 1.397(4)
C1 C11 1.398(4)
C2 C7 1.396(4)
C2 C3 1.537(4)
C3 C6 1.532(5)
C3 C4 1.539(5)
C3 C5 1.545(5)
C4 H4A 0.9600
C4 H4B 0.9600
C4 H4C 0.9600
C5 H5A 0.9600
C5 H5B 0.9600
C5 H5C 0.9600
C6 H6A 0.9600
C6 H6B 0.9600
C6 H6C 0.9600
C7 C8 1.385(4)
C7 H7 0.9300
C8 C10 1.375(4)
C8 C9 1.514(4)
C9 H9A 0.9600
C9 H9B 0.9600
C9 H9C 0.9600
C10 C11 1.388(4)
C10 H10 0.9300
C11 C12 1.497(4)
C12 N1 1.486(3)
C12 H12A 0.9700
C12 H12B 0.9700
C13 O2 1.356(3)
C13 C23 1.394(4)
C13 C14 1.407(4)
C14 C19 1.391(4)
C14 C15 1.536(4)
C15 C17 1.524(4)
C15 C18 1.531(4)
C15 C16 1.541(4)
C16 H16A 0.9600
C16 H16B 0.9600
C16 H16C 0.9600
C17 H17A 0.9600
C17 H17B 0.9600
C17 H17C 0.9600
C18 H18A 0.9600
C18 H18B 0.9600
C18 H18C 0.9600
C19 C20 1.384(4)
C19 H19 0.9300
C20 C22 1.380(4)
C20 C21 1.508(4)
C21 H21A 0.9600
C21 H21B 0.9600
C21 H21C 0.9600
C22 C23 1.390(4)
C22 H22 0.9300
C23 C24 1.500(4)
C24 N1 1.494(4)
C24 H24A 0.9700
C24 H24B 0.9700
C25 O3 1.366(4)
C25 C35 1.397(4)
C25 C26 1.413(4)
C26 C31 1.395(4)
C26 C27 1.520(4)
C27 C29 1.519(5)
C27 C28 1.521(5)
C27 C30 1.547(5)
C28 H28A 0.9600
C28 H28B 0.9600
C28 H28C 0.9600
C29 H29A 0.9600
C29 H29B 0.9600
C29 H29C 0.9600
C30 H30A 0.9600
C30 H30B 0.9600
C30 H30C 0.9600
C31 C32 1.380(4)
C31 H31 0.9300
C32 C34 1.388(4)
C32 C33 1.507(4)
C33 H33A 0.9600
C33 H33B 0.9600
C33 H33C 0.9600
C34 C35 1.385(4)
C34 H34 0.9300
C35 C36 1.498(4)
C36 N1 1.498(3)
C36 H36A 0.9700
C36 H36B 0.9700
O4 H41 1.07(4)
O4 H42 0.84(4)
O5 H41 1.52(4)
O5 H51 0.835(10)
O5 H52 0.827(10)
